data_7155742
loop_
_publ_author_name
'Ming, Sheng'
'Zhao, Bo-Liang'
'Du, Da-Ming'

_publ_section_title
;
 Chiral squaramide-catalysed enantioselective Michael/cyclization cascade
 reaction of 3-hydroxyoxindoles with \a,\b-unsaturated N-acylated
 succinimides
;
_journal_name_full 'Org. Biomol. Chem.'
_journal_paper_doi 10.1039/C7OB01307H
_journal_year 2017
_chemical_absolute_configuration ad
_chemical_formula_moiety 'C24 H18 Br N O3'
_chemical_formula_sum 'C24 H18 Br N O3'
_chemical_formula_weight 448.30
_chemical_melting_point 430.5(5)
_chemical_name_systematic (2S,3R)-1'-Benzyl-3-(4-bromophenyl)-3H-spiro[furan-2,3'-indoline]-2',5(4H)-dione
_chemical_properties_physical ', Heat-sensitive,Light-sensitive'
_space_group_crystal_system orthorhombic
_space_group_IT_number 19
_space_group_name_Hall 'P 2ac 2ab'
_space_group_name_H-M_alt 'P 21 21 21'
_symmetry_space_group_name_Hall 'P 2ac 2ab'
_symmetry_space_group_name_H-M 'P 21 21 21'
_atom_sites_solution_hydrogens geom
_atom_sites_solution_primary direct
_audit_creation_date 2017-04-19
_audit_creation_method
;
Olex2 1.2
(compiled 2017.03.28 svn.r3405 for OlexSys, GUI svn.r5335)
;
_audit_update_record
;
2017-05-22 deposited with the CCDC.
2017-07-03 downloaded from the CCDC.
;
_cell_angle_alpha 90
_cell_angle_beta 90
_cell_angle_gamma 90
_cell_formula_units_Z 8
_cell_length_a 10.585(2)
_cell_length_b 17.682(4)
_cell_length_c 21.378(4)
_cell_measurement_reflns_used 11531
_cell_measurement_temperature 153(2)
_cell_measurement_theta_max 27.4816
_cell_measurement_theta_min 1.4946
_cell_volume 4001.2(14)
_computing_molecular_graphics 'Olex2 (Dolomanov et al., 2009)'
_computing_publication_material 'Olex2 (Dolomanov et al., 2009)'
_computing_structure_refinement 'XL (Sheldrick, 2008)'
_computing_structure_solution 'ShelXS (Sheldrick, 2008)'
_diffrn_ambient_temperature 153.15
_diffrn_measured_fraction_theta_full 0.994
_diffrn_measured_fraction_theta_max 0.994
_diffrn_measurement_device_type 'multiwire proportional'
_diffrn_measurement_method 'phi and omega scans'
_diffrn_radiation_monochromator graphite
_diffrn_radiation_type MoK\a
_diffrn_radiation_wavelength 0.71073
_diffrn_reflns_av_R_equivalents 0.0452
_diffrn_reflns_av_unetI/netI 0.0531
_diffrn_reflns_Laue_measured_fraction_full 0.994
_diffrn_reflns_Laue_measured_fraction_max 0.994
_diffrn_reflns_limit_h_max 13
_diffrn_reflns_limit_h_min -13
_diffrn_reflns_limit_k_max 22
_diffrn_reflns_limit_k_min -22
_diffrn_reflns_limit_l_max 27
_diffrn_reflns_limit_l_min -26
_diffrn_reflns_number 24467
_diffrn_reflns_point_group_measured_fraction_full 0.989
_diffrn_reflns_point_group_measured_fraction_max 0.986
_diffrn_reflns_theta_full 25.242
_diffrn_reflns_theta_max 27.482
_diffrn_reflns_theta_min 2.147
_exptl_absorpt_coefficient_mu 2.080
_exptl_absorpt_correction_T_max 1.0000
_exptl_absorpt_correction_T_min 0.7330
_exptl_absorpt_correction_type multi-scan
_exptl_absorpt_process_details 'CrystalClear (Rigaku Inc., 2008)'
_exptl_crystal_colour colorless
_exptl_crystal_density_diffrn 1.488
_exptl_crystal_description block
_exptl_crystal_F_000 1824
_exptl_crystal_recrystallization_method 'Re-crystallisation from solvent: Petroleum ether/ethyl acetate'
_exptl_crystal_size_max 0.35
_exptl_crystal_size_mid 0.32
_exptl_crystal_size_min 0.31
_refine_diff_density_max 0.369
_refine_diff_density_min -0.437
_refine_diff_density_rms 0.059
_refine_ls_abs_structure_details
;
 Flack x determined using 2970 quotients [(I+)-(I-)]/[(I+)+(I-)]
 (Parsons, Flack and Wagner, Acta Cryst. B69 (2013) 249-259).
;
_refine_ls_abs_structure_Flack 0.005(5)
_refine_ls_extinction_method none
_refine_ls_goodness_of_fit_ref 1.099
_refine_ls_hydrogen_treatment constr
_refine_ls_matrix_type full
_refine_ls_number_parameters 523
_refine_ls_number_reflns 9050
_refine_ls_number_restraints 0
_refine_ls_restrained_S_all 1.099
_refine_ls_R_factor_all 0.0504
_refine_ls_R_factor_gt 0.0453
_refine_ls_shift/su_max 0.001
_refine_ls_shift/su_mean 0.000
_refine_ls_structure_factor_coef Fsqd
_refine_ls_weighting_details 'w=1/[\s^2^(Fo^2^)+(0.0318P)^2^+1.1874P] where P=(Fo^2^+2Fc^2^)/3'
_refine_ls_weighting_scheme calc
_refine_ls_wR_factor_gt 0.0928
_refine_ls_wR_factor_ref 0.0956
_reflns_Friedel_coverage 0.787
_reflns_Friedel_fraction_full 0.982
_reflns_Friedel_fraction_max 0.977
_reflns_number_gt 8396
_reflns_number_total 9050
_reflns_threshold_expression 'I > 2\s(I)'
_cod_data_source_file c7ob01307h2.cif
_cod_data_source_block bwn17052
_cod_depositor_comments
;
The following automatic conversions were performed:

'_chemical_melting_point' value '430-431' was changed to '430.5(5)' -
the average value was taken and precision was estimated.

Automatic conversion script
Id: cif_fix_values 4973 2017-02-22 13:04:09Z antanas 
;
_cod_original_cell_volume 4001.1(14)
_cod_database_code 7155742
_shelx_shelxl_version_number 2014/7
_shelx_space_group_comment
;
The symmetry employed for this shelxl refinement is uniquely defined
by the following loop, which should always be used as a source of
symmetry information in preference to the above space-group names.
They are only intended as comments.
;
_shelx_estimated_absorpt_t_max 0.565
_shelx_estimated_absorpt_t_min 0.530
_olex2_refinement_description
;
1. Fixed Uiso
 At 1.2 times of:
  All C(H) groups, All C(H,H) groups
2.a Ternary CH refined with riding coordinates:
 C7(H7), C31(H31)
2.b Secondary CH2 refined with riding coordinates:
 C8(H8A,H8B), C18(H18A,H18B), C32(H32A,H32B), C42(H42A,H42B)
2.c Aromatic/amide H refined with riding coordinates:
 C2(H2), C3(H3), C5(H5), C6(H6), C12(H12), C13(H13), C14(H14), C15(H15),
 C20(H20), C21(H21), C22(H22), C23(H23), C24(H24), C26(H26), C27(H27), C29(H29),
  C30(H30), C37(H37), C38(H38), C39(H39), C40(H40), C44(H44), C45(H45),
 C46(H46), C47(H47), C48(H48)
;
_olex2_submission_special_instructions 'No special instructions were received'

loop_
_space_group_symop_operation_xyz
'x, y, z'
'-x+1/2, -y, z+1/2'
'-x, y+1/2, -z+1/2'
'x+1/2, -y+1/2, -z'

loop_
_atom_site_label
_atom_site_type_symbol
_atom_site_fract_x
_atom_site_fract_y
_atom_site_fract_z
_atom_site_U_iso_or_equiv
_atom_site_adp_type
_atom_site_occupancy
_atom_site_site_symmetry_order
_atom_site_calc_flag
_atom_site_refinement_flags_posn
Br1 Br 0.75957(5) 0.55665(3) 0.75115(3) 0.04326(14) Uani 1 1 d .
O1 O 0.3869(3) 0.85043(18) 0.63829(16) 0.0331(8) Uani 1 1 d .
O2 O 0.1264(3) 0.82465(16) 0.68502(14) 0.0258(7) Uani 1 1 d .
O3 O 0.0827(3) 0.90984(18) 0.75847(16) 0.0339(7) Uani 1 1 d .
N1 N 0.3271(4) 0.7467(2) 0.57952(19) 0.0279(8) Uani 1 1 d .
C1 C 0.6117(4) 0.6171(2) 0.7457(2) 0.0296(9) Uani 1 1 d .
C2 C 0.6188(4) 0.6953(2) 0.7521(2) 0.0290(9) Uani 1 1 d .
H2 H 0.6979 0.7195 0.7583 0.035 Uiso 1 1 calc R
C3 C 0.5077(4) 0.7372(2) 0.7491(2) 0.0280(9) Uani 1 1 d .
H3 H 0.5119 0.7908 0.7523 0.034 Uiso 1 1 calc R
C4 C 0.3911(4) 0.7028(2) 0.7417(2) 0.0238(9) Uani 1 1 d .
C5 C 0.3868(5) 0.6237(2) 0.7358(2) 0.0288(10) Uani 1 1 d .
H5 H 0.3077 0.5991 0.7306 0.035 Uiso 1 1 calc R
C6 C 0.4969(4) 0.5814(3) 0.7376(2) 0.0313(10) Uani 1 1 d .
H6 H 0.4934 0.5279 0.7332 0.038 Uiso 1 1 calc R
C7 C 0.2672(4) 0.7454(2) 0.74011(19) 0.0249(8) Uani 1 1 d .
H7 H 0.2024 0.7124 0.7604 0.030 Uiso 1 1 calc R
C8 C 0.2606(4) 0.8224(2) 0.7722(2) 0.0283(9) Uani 1 1 d .
H8A H 0.2475 0.8169 0.8178 0.034 Uiso 1 1 calc R
H8B H 0.3385 0.8520 0.7648 0.034 Uiso 1 1 calc R
C9 C 0.1482(4) 0.8589(2) 0.7414(2) 0.0265(9) Uani 1 1 d .
C10 C 0.2175(4) 0.7652(2) 0.6738(2) 0.0231(8) Uani 1 1 d .
C11 C 0.1626(4) 0.6998(2) 0.6378(2) 0.0254(9) Uani 1 1 d .
C12 C 0.0626(4) 0.6523(3) 0.6515(2) 0.0321(11) Uani 1 1 d .
H12 H 0.0149 0.6584 0.6888 0.038 Uiso 1 1 calc R
C13 C 0.0342(5) 0.5956(3) 0.6092(3) 0.0375(11) Uani 1 1 d .
H13 H -0.0337 0.5619 0.6177 0.045 Uiso 1 1 calc R
C14 C 0.1036(5) 0.5871(3) 0.5542(2) 0.0364(11) Uani 1 1 d .
H14 H 0.0820 0.5478 0.5258 0.044 Uiso 1 1 calc R
C15 C 0.2041(5) 0.6351(2) 0.5400(2) 0.0327(11) Uani 1 1 d .
H15 H 0.2514 0.6296 0.5025 0.039 Uiso 1 1 calc R
C16 C 0.2314(4) 0.6909(2) 0.5831(2) 0.0263(9) Uani 1 1 d .
C17 C 0.3214(4) 0.7945(2) 0.6295(2) 0.0257(9) Uani 1 1 d .
C18 C 0.4134(5) 0.7564(3) 0.5268(2) 0.0317(10) Uani 1 1 d .
H18A H 0.4523 0.8072 0.5292 0.038 Uiso 1 1 calc R
H18B H 0.3646 0.7536 0.4873 0.038 Uiso 1 1 calc R
C19 C 0.5167(4) 0.6975(2) 0.5252(2) 0.0286(10) Uani 1 1 d .
C20 C 0.5490(5) 0.6624(3) 0.4696(2) 0.0317(10) Uani 1 1 d .
H20 H 0.5027 0.6731 0.4326 0.038 Uiso 1 1 calc R
C21 C 0.6502(5) 0.6111(3) 0.4678(3) 0.0369(12) Uani 1 1 d .
H21 H 0.6722 0.5869 0.4296 0.044 Uiso 1 1 calc R
C22 C 0.7172(5) 0.5961(3) 0.5213(3) 0.0432(13) Uani 1 1 d .
H22 H 0.7868 0.5622 0.5199 0.052 Uiso 1 1 calc R
C23 C 0.6839(5) 0.6299(3) 0.5770(3) 0.0478(14) Uani 1 1 d .
H23 H 0.7303 0.6187 0.6139 0.057 Uiso 1 1 calc R
C24 C 0.5837(5) 0.6801(3) 0.5797(2) 0.0397(12) Uani 1 1 d .
H24 H 0.5605 0.7025 0.6184 0.048 Uiso 1 1 calc R
Br2 Br 0.77744(5) 1.08783(3) 0.29750(2) 0.04068(13) Uani 1 1 d .
O4 O 0.7549(3) 1.22210(16) 0.60074(16) 0.0356(8) Uani 1 1 d .
O5 O 0.9383(3) 1.13719(18) 0.67537(16) 0.0318(7) Uani 1 1 d .
O6 O 1.0759(4) 1.2288(2) 0.6981(2) 0.0501(10) Uani 1 1 d .
N2 N 0.6599(3) 1.1049(2) 0.60329(18) 0.0269(8) Uani 1 1 d .
C25 C 0.8411(4) 1.0970(3) 0.3802(2) 0.0288(10) Uani 1 1 d .
C26 C 0.8516(5) 1.1684(3) 0.4067(2) 0.0340(11) Uani 1 1 d .
H26 H 0.8286 1.2120 0.3834 0.041 Uiso 1 1 calc R
C27 C 0.8961(5) 1.1756(3) 0.4675(2) 0.0328(11) Uani 1 1 d .
H27 H 0.9020 1.2243 0.4860 0.039 Uiso 1 1 calc R
C28 C 0.9321(4) 1.1116(2) 0.5014(2) 0.0260(9) Uani 1 1 d .
C29 C 0.9207(4) 1.0412(2) 0.4737(2) 0.0300(10) Uani 1 1 d .
H29 H 0.9445 0.9974 0.4966 0.036 Uiso 1 1 calc R
C30 C 0.8750(5) 1.0334(3) 0.4130(2) 0.0328(11) Uani 1 1 d .
H30 H 0.8674 0.9848 0.3945 0.039 Uiso 1 1 calc R
C31 C 0.9816(4) 1.1167(2) 0.5679(2) 0.0279(10) Uani 1 1 d .
H31 H 1.0450 1.0753 0.5734 0.033 Uiso 1 1 calc R
C32 C 1.0437(5) 1.1904(3) 0.5894(3) 0.0348(11) Uani 1 1 d .
H32A H 1.1343 1.1913 0.5781 0.042 Uiso 1 1 calc R
H32B H 1.0015 1.2347 0.5702 0.042 Uiso 1 1 calc R
C33 C 1.0271(5) 1.1908(3) 0.6590(3) 0.0353(12) Uani 1 1 d .
C34 C 0.8793(4) 1.1064(2) 0.6191(2) 0.0258(9) Uani 1 1 d .
C35 C 0.7595(4) 1.1535(2) 0.6063(2) 0.0271(9) Uani 1 1 d .
C36 C 0.8284(4) 1.0284(2) 0.6287(2) 0.0238(9) Uani 1 1 d .
C37 C 0.8871(4) 0.9620(3) 0.6453(2) 0.0299(10) Uani 1 1 d .
H37 H 0.9751 0.9607 0.6538 0.036 Uiso 1 1 calc R
C38 C 0.8137(5) 0.8966(3) 0.6493(2) 0.0321(11) Uani 1 1 d .
H38 H 0.8519 0.8503 0.6614 0.039 Uiso 1 1 calc R
C39 C 0.6857(5) 0.8985(3) 0.6358(2) 0.0332(11) Uani 1 1 d .
H39 H 0.6381 0.8530 0.6375 0.040 Uiso 1 1 calc R
C40 C 0.6255(4) 0.9657(3) 0.6198(2) 0.0311(10) Uani 1 1 d .
H40 H 0.5374 0.9670 0.6113 0.037 Uiso 1 1 calc R
C41 C 0.6980(4) 1.0302(2) 0.6165(2) 0.0258(9) Uani 1 1 d .
C42 C 0.5298(4) 1.1299(3) 0.5969(2) 0.0317(11) Uani 1 1 d .
H42A H 0.5260 1.1850 0.6048 0.038 Uiso 1 1 calc R
H42B H 0.4781 1.1046 0.6294 0.038 Uiso 1 1 calc R
C43 C 0.4727(4) 1.1139(2) 0.5339(2) 0.0270(9) Uani 1 1 d .
C44 C 0.5432(5) 1.1152(3) 0.4794(2) 0.0315(10) Uani 1 1 d .
H44 H 0.6314 1.1247 0.4814 0.038 Uiso 1 1 calc R
C45 C 0.4861(5) 1.1027(3) 0.4220(2) 0.0371(11) Uani 1 1 d .
H45 H 0.5356 1.1026 0.3849 0.044 Uiso 1 1 calc R
C46 C 0.3573(5) 1.0904(3) 0.4184(3) 0.0378(11) Uani 1 1 d .
H46 H 0.3182 1.0818 0.3790 0.045 Uiso 1 1 calc R
C47 C 0.2861(5) 1.0909(3) 0.4723(3) 0.0437(12) Uani 1 1 d .
H47 H 0.1973 1.0835 0.4701 0.052 Uiso 1 1 calc R
C48 C 0.3436(4) 1.1020(3) 0.5298(3) 0.0362(11) Uani 1 1 d .
H48 H 0.2939 1.1015 0.5668 0.043 Uiso 1 1 calc R

loop_
_atom_site_aniso_label
_atom_site_aniso_U_11
_atom_site_aniso_U_22
_atom_site_aniso_U_33
_atom_site_aniso_U_23
_atom_site_aniso_U_13
_atom_site_aniso_U_12
Br1 0.0351(2) 0.0402(2) 0.0544(3) 0.0049(2) -0.0031(3) 0.0134(2)
O1 0.0329(18) 0.0307(16) 0.036(2) 0.0036(14) -0.0013(16) -0.0071(15)
O2 0.0237(15) 0.0265(15) 0.0271(17) -0.0025(12) -0.0010(13) 0.0048(13)
O3 0.0350(16) 0.0284(15) 0.0383(19) -0.0039(15) -0.0007(15) 0.0072(14)
N1 0.0271(19) 0.0257(17) 0.031(2) 0.0008(16) 0.0040(17) -0.0011(16)
C1 0.034(2) 0.030(2) 0.025(2) -0.0006(19) -0.003(2) 0.0049(18)
C2 0.026(2) 0.030(2) 0.031(3) 0.002(2) -0.002(2) 0.0000(17)
C3 0.029(2) 0.027(2) 0.027(2) -0.0002(19) -0.005(2) -0.0008(17)
C4 0.025(2) 0.026(2) 0.021(2) -0.0030(17) -0.0033(19) 0.0024(16)
C5 0.032(2) 0.022(2) 0.032(3) 0.0015(18) -0.002(2) -0.0007(18)
C6 0.033(2) 0.0239(19) 0.037(3) -0.0037(19) -0.006(2) 0.0036(19)
C7 0.028(2) 0.0237(18) 0.023(2) -0.0006(15) -0.001(2) 0.0015(17)
C8 0.030(2) 0.0294(19) 0.025(2) -0.0025(16) -0.0042(19) 0.004(2)
C9 0.028(2) 0.026(2) 0.026(2) -0.0016(18) 0.001(2) -0.0013(17)
C10 0.023(2) 0.0214(17) 0.025(2) -0.0030(15) -0.0002(18) 0.0024(18)
C11 0.022(2) 0.028(2) 0.026(2) -0.0012(17) -0.0031(18) 0.0007(18)
C12 0.027(2) 0.034(2) 0.035(3) 0.000(2) -0.003(2) -0.003(2)
C13 0.032(3) 0.031(2) 0.050(3) -0.005(2) -0.005(2) -0.007(2)
C14 0.037(3) 0.030(2) 0.042(3) -0.008(2) -0.012(2) 0.001(2)
C15 0.037(3) 0.033(2) 0.028(2) -0.0025(18) -0.005(2) 0.005(2)
C16 0.025(2) 0.0254(18) 0.028(2) 0.0028(16) -0.0065(19) 0.0006(19)
C17 0.023(2) 0.027(2) 0.027(2) 0.0029(18) -0.0031(18) 0.0007(18)
C18 0.034(3) 0.036(2) 0.025(2) 0.009(2) 0.005(2) 0.005(2)
C19 0.027(2) 0.029(2) 0.030(3) 0.0062(19) 0.001(2) -0.0035(19)
C20 0.032(2) 0.036(2) 0.028(3) 0.002(2) 0.003(2) -0.010(2)
C21 0.039(3) 0.028(2) 0.044(3) -0.001(2) 0.013(2) -0.007(2)
C22 0.035(3) 0.038(2) 0.057(3) 0.013(2) 0.015(3) 0.009(2)
C23 0.039(3) 0.065(4) 0.039(3) 0.015(3) 0.001(3) 0.015(3)
C24 0.038(3) 0.051(3) 0.030(3) 0.004(2) 0.005(2) 0.012(2)
Br2 0.0531(3) 0.0402(2) 0.0287(2) 0.0006(2) 0.0000(2) 0.0067(3)
O4 0.039(2) 0.0266(14) 0.0409(19) -0.0045(13) -0.0030(17) 0.0045(16)
O5 0.0279(17) 0.0361(17) 0.0314(18) -0.0094(14) -0.0069(15) 0.0018(15)
O6 0.049(2) 0.043(2) 0.059(3) -0.014(2) -0.025(2) -0.0048(18)
N2 0.0222(18) 0.0296(19) 0.029(2) -0.0016(15) -0.0023(16) 0.0048(16)
C25 0.029(2) 0.030(2) 0.027(2) 0.001(2) 0.005(2) 0.003(2)
C26 0.043(3) 0.024(2) 0.035(3) 0.0039(19) 0.006(2) 0.002(2)
C27 0.040(3) 0.025(2) 0.033(3) 0.0002(19) 0.006(2) -0.002(2)
C28 0.024(2) 0.022(2) 0.032(2) 0.0020(18) 0.0058(19) -0.0013(17)
C29 0.033(2) 0.023(2) 0.034(3) -0.0003(19) 0.001(2) -0.0002(19)
C30 0.038(3) 0.023(2) 0.037(3) -0.0039(19) 0.005(2) 0.000(2)
C31 0.025(2) 0.024(2) 0.035(3) -0.0039(19) 0.002(2) -0.0016(18)
C32 0.027(2) 0.032(2) 0.046(3) -0.004(2) -0.001(2) -0.003(2)
C33 0.028(2) 0.029(2) 0.049(3) -0.006(2) -0.011(2) 0.003(2)
C34 0.022(2) 0.027(2) 0.028(2) -0.0044(18) -0.0050(18) 0.0018(18)
C35 0.027(2) 0.0287(19) 0.025(2) -0.0047(16) -0.001(2) 0.005(2)
C36 0.025(2) 0.025(2) 0.022(2) -0.0006(17) 0.0010(18) 0.0011(17)
C37 0.029(2) 0.033(2) 0.028(3) -0.0002(19) 0.003(2) 0.004(2)
C38 0.039(3) 0.028(2) 0.030(3) 0.0033(19) 0.003(2) 0.004(2)
C39 0.037(3) 0.031(2) 0.032(3) -0.003(2) 0.005(2) -0.007(2)
C40 0.025(2) 0.041(3) 0.027(2) -0.001(2) 0.003(2) -0.008(2)
C41 0.023(2) 0.031(2) 0.023(2) 0.0006(17) -0.0018(18) 0.0013(18)
C42 0.021(2) 0.041(3) 0.033(3) -0.009(2) -0.002(2) 0.007(2)
C43 0.026(2) 0.0233(19) 0.031(2) 0.0006(18) 0.000(2) 0.0051(18)
C44 0.029(2) 0.036(2) 0.030(3) 0.003(2) 0.001(2) 0.003(2)
C45 0.048(3) 0.035(2) 0.029(3) -0.001(2) 0.000(2) 0.006(2)
C46 0.045(3) 0.028(2) 0.040(3) -0.001(2) -0.014(2) 0.005(2)
C47 0.029(2) 0.049(3) 0.054(3) -0.003(3) -0.008(3) -0.002(3)
C48 0.025(2) 0.044(3) 0.040(3) 0.000(2) -0.003(2) 0.001(2)

loop_
_atom_type_symbol
_atom_type_description
_atom_type_scat_dispersion_real
_atom_type_scat_dispersion_imag
_atom_type_scat_source
C C 0.0033 0.0016 'International Tables Vol C Tables 4.2.6.8 and 6.1.1.4'
H H 0.0000 0.0000 'International Tables Vol C Tables 4.2.6.8 and 6.1.1.4'
N N 0.0061 0.0033 'International Tables Vol C Tables 4.2.6.8 and 6.1.1.4'
O O 0.0106 0.0060 'International Tables Vol C Tables 4.2.6.8 and 6.1.1.4'
Br Br -0.2901 2.4595 'International Tables Vol C Tables 4.2.6.8 and 6.1.1.4'

loop_
_geom_angle_atom_site_label_1
_geom_angle_atom_site_label_2
_geom_angle_atom_site_label_3
_geom_angle
C9 O2 C10 110.8(3)
C16 N1 C18 124.8(4)
C17 N1 C16 110.9(4)
C17 N1 C18 124.1(4)
C2 C1 Br1 120.6(3)
C6 C1 Br1 118.4(3)
C6 C1 C2 121.0(4)
C1 C2 H2 120.7
C1 C2 C3 118.6(4)
C3 C2 H2 120.7
C2 C3 H3 119.2
C4 C3 C2 121.6(4)
C4 C3 H3 119.2
C3 C4 C5 118.5(4)
C3 C4 C7 123.8(4)
C5 C4 C7 117.8(4)
C4 C5 H5 119.7
C6 C5 C4 120.6(4)
C6 C5 H5 119.7
C1 C6 C5 119.7(4)
C1 C6 H6 120.1
C5 C6 H6 120.1
C4 C7 H7 107.1
C4 C7 C8 118.3(4)
C4 C7 C10 115.2(4)
C8 C7 H7 107.1
C8 C7 C10 101.2(3)
C10 C7 H7 107.1
C7 C8 H8A 111.2
C7 C8 H8B 111.2
H8A C8 H8B 109.1
C9 C8 C7 102.9(3)
C9 C8 H8A 111.2
C9 C8 H8B 111.2
O2 C9 C8 109.1(3)
O3 C9 O2 120.3(4)
O3 C9 C8 130.5(4)
O2 C10 C7 103.8(3)
O2 C10 C11 112.6(4)
O2 C10 C17 109.4(3)
C11 C10 C7 115.2(3)
C11 C10 C17 102.7(3)
C17 C10 C7 113.3(4)
C12 C11 C10 130.8(4)
C12 C11 C16 120.8(4)
C16 C11 C10 108.4(4)
C11 C12 H12 121.1
C11 C12 C13 117.9(5)
C13 C12 H12 121.1
C12 C13 H13 119.5
C12 C13 C14 121.0(5)
C14 C13 H13 119.5
C13 C14 H14 119.3
C15 C14 C13 121.4(5)
C15 C14 H14 119.3
C14 C15 H15 121.7
C16 C15 C14 116.7(5)
C16 C15 H15 121.7
C11 C16 N1 110.0(4)
C15 C16 N1 127.7(4)
C15 C16 C11 122.3(4)
O1 C17 N1 126.6(4)
O1 C17 C10 125.6(4)
N1 C17 C10 107.8(4)
N1 C18 H18A 109.0
N1 C18 H18B 109.0
N1 C18 C19 112.9(4)
H18A C18 H18B 107.8
C19 C18 H18A 109.0
C19 C18 H18B 109.0
C20 C19 C18 120.4(4)
C20 C19 C24 119.4(5)
C24 C19 C18 120.1(5)
C19 C20 H20 119.9
C19 C20 C21 120.1(5)
C21 C20 H20 119.9
C20 C21 H21 120.1
C22 C21 C20 119.7(5)
C22 C21 H21 120.1
C21 C22 H22 119.8
C21 C22 C23 120.3(5)
C23 C22 H22 119.8
C22 C23 H23 119.7
C22 C23 C24 120.6(5)
C24 C23 H23 119.7
C19 C24 H24 120.1
C23 C24 C19 119.7(5)
C23 C24 H24 120.1
C33 O5 C34 109.8(4)
C35 N2 C41 111.1(4)
C35 N2 C42 123.1(4)
C41 N2 C42 125.1(4)
C26 C25 Br2 119.1(4)
C30 C25 Br2 119.9(4)
C30 C25 C26 121.0(4)
C25 C26 H26 120.2
C27 C26 C25 119.6(4)
C27 C26 H26 120.2
C26 C27 H27 119.9
C26 C27 C28 120.3(4)
C28 C27 H27 119.9
C27 C28 C31 122.2(4)
C29 C28 C27 118.8(5)
C29 C28 C31 118.9(4)
C28 C29 H29 119.4
C28 C29 C30 121.2(4)
C30 C29 H29 119.4
C25 C30 C29 119.1(4)
C25 C30 H30 120.5
C29 C30 H30 120.5
C28 C31 H31 107.4
C28 C31 C32 118.6(4)
C28 C31 C34 114.5(4)
C32 C31 H31 107.4
C32 C31 C34 100.8(4)
C34 C31 H31 107.4
C31 C32 H32A 110.8
C31 C32 H32B 110.8
H32A C32 H32B 108.9
C33 C32 C31 104.6(4)
C33 C32 H32A 110.8
C33 C32 H32B 110.8
O5 C33 C32 109.2(4)
O6 C33 O5 120.4(5)
O6 C33 C32 130.5(5)
O5 C34 C31 103.9(3)
O5 C34 C35 107.3(3)
O5 C34 C36 112.7(4)
C35 C34 C31 112.7(4)
C36 C34 C31 117.1(4)
C36 C34 C35 103.0(3)
O4 C35 N2 126.3(4)
O4 C35 C34 126.0(4)
N2 C35 C34 107.8(3)
C37 C36 C34 131.3(4)
C37 C36 C41 120.8(4)
C41 C36 C34 107.9(4)
C36 C37 H37 120.9
C36 C37 C38 118.1(4)
C38 C37 H37 120.9
C37 C38 H38 119.6
C39 C38 C37 120.8(5)
C39 C38 H38 119.6
C38 C39 H39 119.3
C38 C39 C40 121.3(5)
C40 C39 H39 119.3
C39 C40 H40 121.2
C41 C40 C39 117.7(4)
C41 C40 H40 121.2
C36 C41 N2 109.9(4)
C40 C41 N2 128.8(4)
C40 C41 C36 121.3(4)
N2 C42 H42A 108.7
N2 C42 H42B 108.7
N2 C42 C43 114.1(4)
H42A C42 H42B 107.6
C43 C42 H42A 108.7
C43 C42 H42B 108.7
C44 C43 C42 122.4(4)
C44 C43 C48 118.8(5)
C48 C43 C42 118.7(4)
C43 C44 H44 119.7
C43 C44 C45 120.6(5)
C45 C44 H44 119.7
C44 C45 H45 119.9
C46 C45 C44 120.2(5)
C46 C45 H45 119.9
C45 C46 H46 120.2
C47 C46 C45 119.5(5)
C47 C46 H46 120.2
C46 C47 H47 119.9
C46 C47 C48 120.2(5)
C48 C47 H47 119.9
C43 C48 H48 119.6
C47 C48 C43 120.7(5)
C47 C48 H48 119.6

loop_
_geom_bond_atom_site_label_1
_geom_bond_atom_site_label_2
_geom_bond_distance
Br1 C1 1.899(4)
O1 C17 1.223(5)
O2 C9 1.370(5)
O2 C10 1.447(5)
O3 C9 1.193(5)
N1 C16 1.416(6)
N1 C17 1.363(6)
N1 C18 1.461(6)
C1 C2 1.391(6)
C1 C6 1.381(6)
C2 H2 0.9500
C2 C3 1.392(6)
C3 H3 0.9500
C3 C4 1.385(6)
C4 C5 1.404(6)
C4 C7 1.513(6)
C5 H5 0.9500
C5 C6 1.386(6)
C6 H6 0.9500
C7 H7 1.0000
C7 C8 1.526(5)
C7 C10 1.551(6)
C8 H8A 0.9900
C8 H8B 0.9900
C8 C9 1.505(6)
C10 C11 1.505(6)
C10 C17 1.541(6)
C11 C12 1.383(6)
C11 C16 1.387(6)
C12 H12 0.9500
C12 C13 1.384(7)
C13 H13 0.9500
C13 C14 1.394(7)
C14 H14 0.9500
C14 C15 1.393(7)
C15 H15 0.9500
C15 C16 1.381(6)
C18 H18A 0.9900
C18 H18B 0.9900
C18 C19 1.510(6)
C19 C20 1.384(7)
C19 C24 1.397(7)
C20 H20 0.9500
C20 C21 1.404(7)
C21 H21 0.9500
C21 C22 1.372(8)
C22 H22 0.9500
C22 C23 1.378(8)
C23 H23 0.9500
C23 C24 1.384(7)
C24 H24 0.9500
Br2 C25 1.900(5)
O4 C35 1.220(5)
O5 C33 1.379(6)
O5 C34 1.460(5)
O6 C33 1.191(6)
N2 C35 1.361(6)
N2 C41 1.409(6)
N2 C42 1.453(5)
C25 C26 1.388(6)
C25 C30 1.372(6)
C26 H26 0.9500
C26 C27 1.387(7)
C27 H27 0.9500
C27 C28 1.397(6)
C28 C29 1.384(6)
C28 C31 1.517(7)
C29 H29 0.9500
C29 C30 1.392(7)
C30 H30 0.9500
C31 H31 1.0000
C31 C32 1.531(6)
C31 C34 1.551(6)
C32 H32A 0.9900
C32 H32B 0.9900
C32 C33 1.500(7)
C34 C35 1.541(6)
C34 C36 1.496(6)
C36 C37 1.374(6)
C36 C41 1.405(6)
C37 H37 0.9500
C37 C38 1.396(6)
C38 H38 0.9500
C38 C39 1.386(7)
C39 H39 0.9500
C39 C40 1.391(7)
C40 H40 0.9500
C40 C41 1.376(6)
C42 H42A 0.9900
C42 H42B 0.9900
C42 C43 1.504(6)
C43 C44 1.383(7)
C43 C48 1.386(6)
C44 H44 0.9500
C44 C45 1.386(7)
C45 H45 0.9500
C45 C46 1.382(7)
C46 H46 0.9500
C46 C47 1.377(7)
C47 H47 0.9500
C47 C48 1.385(7)
C48 H48 0.9500

loop_
_geom_torsion_atom_site_label_1
_geom_torsion_atom_site_label_2
_geom_torsion_atom_site_label_3
_geom_torsion_atom_site_label_4
_geom_torsion
Br1 C1 C2 C3 -178.6(4)
Br1 C1 C6 C5 177.5(4)
O2 C10 C11 C12 -59.4(6)
O2 C10 C11 C16 121.0(4)
O2 C10 C17 O1 55.9(6)
O2 C10 C17 N1 -124.4(4)
N1 C18 C19 C20 135.7(5)
N1 C18 C19 C24 -46.7(6)
C1 C2 C3 C4 1.7(8)
C2 C1 C6 C5 -0.2(8)
C2 C3 C4 C5 -1.3(8)
C2 C3 C4 C7 178.1(4)
C3 C4 C5 C6 0.1(7)
C3 C4 C7 C8 -24.4(6)
C3 C4 C7 C10 95.4(5)
C4 C5 C6 C1 0.6(7)
C4 C7 C8 C9 159.3(4)
C4 C7 C10 O2 -161.8(3)
C4 C7 C10 C11 74.6(5)
C4 C7 C10 C17 -43.2(5)
C5 C4 C7 C8 154.9(4)
C5 C4 C7 C10 -85.2(5)
C6 C1 C2 C3 -1.0(8)
C7 C4 C5 C6 -179.3(4)
C7 C8 C9 O2 -21.6(5)
C7 C8 C9 O3 159.1(5)
C7 C10 C11 C12 59.4(6)
C7 C10 C11 C16 -120.2(4)
C7 C10 C17 O1 -59.4(5)
C7 C10 C17 N1 120.3(4)
C8 C7 C10 O2 -32.9(4)
C8 C7 C10 C11 -156.5(4)
C8 C7 C10 C17 85.7(4)
C9 O2 C10 C7 21.2(4)
C9 O2 C10 C11 146.4(4)
C9 O2 C10 C17 -100.1(4)
C10 O2 C9 O3 179.5(4)
C10 O2 C9 C8 0.1(5)
C10 C7 C8 C9 32.5(4)
C10 C11 C12 C13 -179.2(5)
C10 C11 C16 N1 -1.2(5)
C10 C11 C16 C15 179.8(4)
C11 C10 C17 O1 175.8(4)
C11 C10 C17 N1 -4.6(4)
C11 C12 C13 C14 -0.5(7)
C12 C11 C16 N1 179.2(4)
C12 C11 C16 C15 0.2(7)
C12 C13 C14 C15 0.2(8)
C13 C14 C15 C16 0.3(7)
C14 C15 C16 N1 -179.3(4)
C14 C15 C16 C11 -0.5(7)
C16 N1 C17 O1 -176.2(4)
C16 N1 C17 C10 4.2(5)
C16 N1 C18 C19 -76.0(6)
C16 C11 C12 C13 0.3(7)
C17 N1 C16 C11 -2.0(5)
C17 N1 C16 C15 177.0(4)
C17 N1 C18 C19 109.7(5)
C17 C10 C11 C12 -177.0(5)
C17 C10 C11 C16 3.4(5)
C18 N1 C16 C11 -176.9(4)
C18 N1 C16 C15 2.0(7)
C18 N1 C17 O1 -1.2(7)
C18 N1 C17 C10 179.2(4)
C18 C19 C20 C21 176.1(4)
C18 C19 C24 C23 -175.5(5)
C19 C20 C21 C22 -0.2(7)
C20 C19 C24 C23 2.0(8)
C20 C21 C22 C23 1.3(8)
C21 C22 C23 C24 -0.7(9)
C22 C23 C24 C19 -1.0(9)
C24 C19 C20 C21 -1.4(7)
Br2 C25 C26 C27 179.0(4)
Br2 C25 C30 C29 -179.6(4)
O5 C34 C35 O4 54.7(6)
O5 C34 C35 N2 -124.5(4)
O5 C34 C36 C37 -60.4(6)
O5 C34 C36 C41 120.5(4)
N2 C42 C43 C44 -33.2(6)
N2 C42 C43 C48 150.8(4)
C25 C26 C27 C28 1.1(8)
C26 C25 C30 C29 -0.1(7)
C26 C27 C28 C29 -1.0(7)
C26 C27 C28 C31 179.8(4)
C27 C28 C29 C30 0.4(7)
C27 C28 C31 C32 -25.1(6)
C27 C28 C31 C34 93.7(5)
C28 C29 C30 C25 0.2(7)
C28 C31 C32 C33 155.0(4)
C28 C31 C34 O5 -162.2(4)
C28 C31 C34 C35 -46.4(5)
C28 C31 C34 C36 72.8(5)
C29 C28 C31 C32 155.7(4)
C29 C28 C31 C34 -85.4(5)
C30 C25 C26 C27 -0.6(8)
C31 C28 C29 C30 179.6(4)
C31 C32 C33 O5 -14.8(5)
C31 C32 C33 O6 166.1(5)
C31 C34 C35 O4 -59.1(6)
C31 C34 C35 N2 121.7(4)
C31 C34 C36 C37 60.0(7)
C31 C34 C36 C41 -119.1(4)
C32 C31 C34 O5 -33.8(4)
C32 C31 C34 C35 82.0(4)
C32 C31 C34 C36 -158.7(4)
C33 O5 C34 C31 26.7(4)
C33 O5 C34 C35 -92.8(4)
C33 O5 C34 C36 154.5(4)
C34 O5 C33 O6 171.5(4)
C34 O5 C33 C32 -7.7(5)
C34 C31 C32 C33 29.2(5)
C34 C36 C37 C38 -178.6(5)
C34 C36 C41 N2 -3.3(5)
C34 C36 C41 C40 178.1(4)
C35 N2 C41 C36 -0.3(5)
C35 N2 C41 C40 178.1(5)
C35 N2 C42 C43 109.0(5)
C35 C34 C36 C37 -175.7(5)
C35 C34 C36 C41 5.2(5)
C36 C34 C35 O4 173.8(4)
C36 C34 C35 N2 -5.4(5)
C36 C37 C38 C39 1.1(7)
C37 C36 C41 N2 177.4(4)
C37 C36 C41 C40 -1.1(7)
C37 C38 C39 C40 -2.0(8)
C38 C39 C40 C41 1.3(7)
C39 C40 C41 N2 -178.0(5)
C39 C40 C41 C36 0.3(7)
C41 N2 C35 O4 -175.5(4)
C41 N2 C35 C34 3.7(5)
C41 N2 C42 C43 -81.1(6)
C41 C36 C37 C38 0.5(7)
C42 N2 C35 O4 -4.4(7)
C42 N2 C35 C34 174.8(4)
C42 N2 C41 C36 -171.2(4)
C42 N2 C41 C40 7.3(8)
C42 C43 C44 C45 -177.8(4)
C42 C43 C48 C47 176.8(5)
C43 C44 C45 C46 1.4(7)
C44 C43 C48 C47 0.6(7)
C44 C45 C46 C47 0.1(8)
C45 C46 C47 C48 -1.3(8)
C46 C47 C48 C43 0.9(8)
C48 C43 C44 C45 -1.8(7)
